data_4318111
loop_
_publ_author_name
'Hong-Cai Zhou'
'Weiping Su'
'Catalina Achim'
'P. Venkateswara Rao'
'R. H. Holm'

_publ_contact_author_email
;
holm@chemistry.harvard.edu
;
_publ_section_title
;
 High-Nuclearity Sulfide-Rich Molybdenum-Iron-Sulfur Clusters:
 Reevaluation and Extension
;
_journal_name_full 'Inorganic Chemistry'
_journal_page_first 3191
_journal_page_last 3201
_journal_paper_doi 10.1021/ic0201250
_journal_volume 41
_journal_year 2002
_chemical_formula_moiety (NEt4)4(Mo2Fe4S9(edt)2)
_chemical_formula_sum 'C36 H88 Fe4 Mo2 N4 S13'
_chemical_formula_weight 1409.16
_chemical_melting_point ?
_chemical_name_common none
_chemical_name_systematic
;
  Tetrakis(tetraethylammonium) bis(ethanedithiolato)-(mu-4-sulfido)
-bis(mu-3-dulfido)-hexakis(mu-2-sulfido)-tetra-iron-di-molybdenum
;
_space_group_IT_number 33
_symmetry_cell_setting orthorhombic
_symmetry_space_group_name_Hall 'P 2c -2n'
_symmetry_space_group_name_H-M 'P n a 21'
_atom_sites_solution_hydrogens geom
_atom_sites_solution_primary direct
_atom_sites_solution_secondary difmap
_audit_creation_method SHELXL-97
_cell_angle_alpha 90.00
_cell_angle_beta 90.00
_cell_angle_gamma 90.00
_cell_formula_units_Z 4
_cell_length_a 19.0544(12)
_cell_length_b 17.6596(10)
_cell_length_c 17.3178(11)
_cell_measurement_reflns_used 7682
_cell_measurement_temperature 213(2)
_cell_measurement_theta_max 26.2
_cell_measurement_theta_min 2.35
_cell_volume 5827.3(6)
_computing_cell_refinement 'Bruker XSCANS'
_computing_data_collection 'Bruker XSCANS'
_computing_data_reduction 'Bruker SHELXTL'
_computing_molecular_graphics 'Bruker SHELXTL'
_computing_publication_material 'Bruker SHELXTL'
_computing_structure_refinement 'SHELXL-97 (Sheldrick, 1997)'
_computing_structure_solution 'SHELXS-97 (Sheldrick, 1990)'
_diffrn_ambient_temperature 213(2)
_diffrn_measured_fraction_theta_full 0.999
_diffrn_measured_fraction_theta_max 0.999
_diffrn_measurement_device_type 'Bruker P4'
_diffrn_measurement_method '\w scans'
_diffrn_radiation_monochromator graphite
_diffrn_radiation_source 'fine-focus sealed tube'
_diffrn_radiation_type MoK\a
_diffrn_radiation_wavelength 0.71073
_diffrn_reflns_av_R_equivalents 0.1016
_diffrn_reflns_av_sigmaI/netI 0.0747
_diffrn_reflns_limit_h_max 20
_diffrn_reflns_limit_h_min -16
_diffrn_reflns_limit_k_max 19
_diffrn_reflns_limit_k_min -12
_diffrn_reflns_limit_l_max 18
_diffrn_reflns_limit_l_min -18
_diffrn_reflns_number 25595
_diffrn_reflns_theta_full 22.50
_diffrn_reflns_theta_max 22.50
_diffrn_reflns_theta_min 1.57
_exptl_absorpt_coefficient_mu 1.882
_exptl_absorpt_correction_T_max 0.91
_exptl_absorpt_correction_T_min 0.41
_exptl_absorpt_correction_type SADABS
_exptl_absorpt_process_details none
_exptl_crystal_colour black
_exptl_crystal_density_diffrn 1.606
_exptl_crystal_density_meas ?
_exptl_crystal_density_method 'not measured'
_exptl_crystal_description needle
_exptl_crystal_F_000 2912
_exptl_crystal_size_max 0.46
_exptl_crystal_size_mid 0.07
_exptl_crystal_size_min 0.04
_refine_diff_density_max 1.298
_refine_diff_density_min -1.188
_refine_diff_density_rms 0.153
_refine_ls_abs_structure_details 'Flack H D (1983), Acta Cryst. A39, 876-881'
_refine_ls_abs_structure_Flack -0.02(4)
_refine_ls_extinction_method none
_refine_ls_goodness_of_fit_ref 1.099
_refine_ls_hydrogen_treatment mixed
_refine_ls_matrix_type full
_refine_ls_number_parameters 528
_refine_ls_number_reflns 7618
_refine_ls_number_restraints 4
_refine_ls_restrained_S_all 1.099
_refine_ls_R_factor_all 0.0821
_refine_ls_R_factor_gt 0.0644
_refine_ls_shift/su_max 0.003
_refine_ls_shift/su_mean 0.000
_refine_ls_structure_factor_coef Fsqd
_refine_ls_weighting_details 'calc w=1/[\s^2^(Fo^2^)+(0.0849P)^2^+12.9558P] where P=(Fo^2^+2Fc^2^)/3'
_refine_ls_weighting_scheme calc
_refine_ls_wR_factor_gt 0.1454
_refine_ls_wR_factor_ref 0.1571
_reflns_number_gt 6430
_reflns_number_total 7618
_reflns_threshold_expression >2sigma(I)
_cod_data_source_file ic0201250_4.cif
_cod_data_source_block (Et4N)3[4]_orthorhombic
_cod_depositor_comments
;
The following automatic conversions were performed:

'_chemical_melting_point' value 'not measured' was changed to '?' -
the value is undefined or not given.

Automatic conversion script
Id: cif_fix_values 1569 2011-02-09 13:29:24Z adriana 

The following automatic conversions were performed:

'_symmetry_cell_setting' value 'Orthorhombic' changed to
'orthorhombic' according to the built-in table from CIF Core
dictionary named 'cif_core.dic' version 2.4.1 from 2010-06-29.

Automatic conversion script
Id: cif_fix_values 1646 2011-03-28 12:23:43Z adriana 

The following automatic conversions were performed:

'_exptl_crystal_density_meas' value 'none' was changed to '?' - the
value is perceived as not measured.

Automatic conversion script
Id: cif_fix_values 3008 2015-01-20 13:52:24Z robertas 
;
_cod_database_code 4318111

loop_
_symmetry_equiv_pos_as_xyz
'x, y, z'
'-x, -y, z+1/2'
'x+1/2, -y+1/2, z'
'-x+1/2, y+1/2, z+1/2'

loop_
_atom_site_label
_atom_site_type_symbol
_atom_site_fract_x
_atom_site_fract_y
_atom_site_fract_z
_atom_site_U_iso_or_equiv
_atom_site_adp_type
_atom_site_occupancy
_atom_site_symmetry_multiplicity
_atom_site_calc_flag
_atom_site_refinement_flags
_atom_site_disorder_assembly
_atom_site_disorder_group
Mo1 Mo 0.34349(5) 0.80381(5) 0.42150(6) 0.0210(3) Uani 1 1 d . . .
Mo2 Mo 0.38336(6) 1.22252(6) 0.40433(6) 0.0259(3) Uani 1 1 d . . .
Fe1 Fe 0.28796(9) 0.94408(9) 0.43689(10) 0.0237(4) Uani 1 1 d . . .
Fe2 Fe 0.42645(9) 0.92899(9) 0.42872(10) 0.0233(4) Uani 1 1 d . . .
Fe3 Fe 0.30190(9) 1.09901(9) 0.42898(10) 0.0266(4) Uani 1 1 d . . .
Fe4 Fe 0.44056(9) 1.08377(9) 0.42259(10) 0.0249(4) Uani 1 1 d . . .
S1 S 0.3621(2) 0.7129(2) 0.5220(2) 0.0371(9) Uani 1 1 d . . .
S2 S 0.3107(2) 0.6898(2) 0.3484(2) 0.0405(9) Uani 1 1 d . . .
S3 S 0.24346(18) 0.85046(18) 0.36549(18) 0.0290(8) Uani 1 1 d . . .
S4 S 0.44084(18) 0.82588(18) 0.35240(18) 0.0300(8) Uani 1 1 d . . .
S5 S 0.35643(17) 0.88790(18) 0.52789(17) 0.0254(7) Uani 1 1 d . . .
S6 S 0.21526(18) 1.03212(19) 0.4829(2) 0.0330(8) Uani 1 1 d . . .
S7 S 0.36079(16) 1.01106(17) 0.35363(18) 0.0241(7) Uani 1 1 d . . .
S8 S 0.51767(18) 0.99919(18) 0.4660(2) 0.0322(8) Uani 1 1 d . . .
S9 S 0.38025(19) 1.14532(19) 0.51688(18) 0.0308(8) Uani 1 1 d . . .
S10 S 0.2823(2) 1.19479(19) 0.3452(2) 0.0359(9) Uani 1 1 d . . .
S11 S 0.47875(19) 1.17351(18) 0.34220(18) 0.0322(8) Uani 1 1 d . . .
S12 S 0.4104(2) 1.3338(2) 0.3236(2) 0.0445(10) Uani 1 1 d . . .
S13 S 0.3718(2) 1.3173(2) 0.5018(2) 0.0424(10) Uani 1 1 d . . .
N1 N 0.3629(6) 1.0278(6) 0.7287(6) 0.028(3) Uani 1 1 d . . .
C101 C 0.4272(7) 1.0197(7) 0.6784(8) 0.030(3) Uani 1 1 d . . .
H10A H 0.4229 0.9723 0.6493 0.036 Uiso 1 1 calc R . .
H10B H 0.4270 1.0612 0.6408 0.036 Uiso 1 1 calc R . .
C102 C 0.4966(8) 1.0196(8) 0.7175(8) 0.039(4) Uani 1 1 d . . .
H10C H 0.5335 1.0156 0.6792 0.058 Uiso 1 1 calc R . .
H10D H 0.4992 0.9768 0.7525 0.058 Uiso 1 1 calc R . .
H10E H 0.5022 1.0662 0.7465 0.058 Uiso 1 1 calc R . .
C201 C 0.3665(8) 1.1001(7) 0.7774(8) 0.036(4) Uani 1 1 d . . .
H20A H 0.3238 1.1030 0.8089 0.043 Uiso 1 1 calc R . .
H20E H 0.4064 1.0958 0.8128 0.043 Uiso 1 1 calc R . .
C202 C 0.3738(10) 1.1738(9) 0.7325(9) 0.056(5) Uani 1 1 d . . .
H20B H 0.3765 1.2159 0.7683 0.085 Uiso 1 1 calc R . .
H20C H 0.3334 1.1802 0.6990 0.085 Uiso 1 1 calc R . .
H20D H 0.4162 1.1721 0.7015 0.085 Uiso 1 1 calc R . .
C301 C 0.3006(7) 1.0283(7) 0.6751(7) 0.029(3) Uani 1 1 d . . .
H30A H 0.3032 0.9832 0.6423 0.034 Uiso 1 1 calc R . .
H30B H 0.3046 1.0725 0.6412 0.034 Uiso 1 1 calc R . .
C302 C 0.2286(7) 1.0302(8) 0.7126(9) 0.042(4) Uani 1 1 d . . .
H30C H 0.1927 1.0322 0.6729 0.062 Uiso 1 1 calc R . .
H30D H 0.2249 1.0745 0.7454 0.062 Uiso 1 1 calc R . .
H30E H 0.2222 0.9849 0.7436 0.062 Uiso 1 1 calc R . .
C401 C 0.3603(9) 0.9644(8) 0.7877(8) 0.044(4) Uani 1 1 d . . .
H40A H 0.3212 0.9740 0.8232 0.053 Uiso 1 1 calc R . .
H40B H 0.4037 0.9656 0.8181 0.053 Uiso 1 1 calc R . .
C402 C 0.3515(9) 0.8843(9) 0.7530(8) 0.049(4) Uani 1 1 d . . .
H40C H 0.3520 0.8471 0.7942 0.074 Uiso 1 1 calc R . .
H40D H 0.3898 0.8742 0.7175 0.074 Uiso 1 1 calc R . .
H40E H 0.3072 0.8814 0.7255 0.074 Uiso 1 1 calc R . .
C3 C 0.3607(9) 0.6201(8) 0.4773(9) 0.050(4) Uani 1 1 d . . .
H3A H 0.3978 0.5889 0.5002 0.060 Uiso 1 1 calc R . .
H3B H 0.3157 0.5957 0.4885 0.060 Uiso 1 1 calc R . .
C4 C 0.3710(9) 0.6230(8) 0.3907(9) 0.050(4) Uani 1 1 d . . .
H4A H 0.3631 0.5726 0.3686 0.060 Uiso 1 1 calc R . .
H4B H 0.4193 0.6381 0.3790 0.060 Uiso 1 1 calc R . .
C1 C 0.3719(10) 1.4082(9) 0.4546(9) 0.057(5) Uani 1 1 d . . .
H1A H 0.3368 1.4406 0.4794 0.068 Uiso 1 1 calc R . .
H1B H 0.4179 1.4319 0.4621 0.068 Uiso 1 1 calc R . .
N3 N 0.1207(6) 1.2636(7) 0.5782(6) 0.035(3) Uani 1 1 d . . .
N4 N 0.1218(6) 1.0262(6) 0.2342(6) 0.036(3) Uani 1 1 d . . .
N2 N 0.1080(7) 0.7569(8) 0.5653(7) 0.053(4) Uani 1 1 d . . .
C901 C 0.1637(9) 1.3623(9) 0.6731(9) 0.055(5) Uani 1 1 d . . .
H90A H 0.1495 1.4081 0.6997 0.082 Uiso 1 1 calc R . .
H90B H 0.2031 1.3734 0.6395 0.082 Uiso 1 1 calc R . .
H90C H 0.1775 1.3243 0.7107 0.082 Uiso 1 1 calc R . .
C22 C 0.1995(8) 1.0335(9) 0.2408(8) 0.041(4) Uani 1 1 d . . .
H22A H 0.2186 0.9854 0.2596 0.049 Uiso 1 1 calc R . .
H22B H 0.2102 1.0724 0.2794 0.049 Uiso 1 1 calc R . .
C12 C 0.1021(10) 0.9632(9) 0.1795(9) 0.054(5) Uani 1 1 d . . .
H12A H 0.1230 0.9741 0.1290 0.065 Uiso 1 1 calc R . .
H12B H 0.0510 0.9638 0.1728 0.065 Uiso 1 1 calc R . .
C11 C 0.1237(10) 0.8838(9) 0.2032(9) 0.059(5) Uani 1 1 d . . .
H11A H 0.1100 0.8481 0.1634 0.088 Uiso 1 1 calc R . .
H11B H 0.1008 0.8705 0.2514 0.088 Uiso 1 1 calc R . .
H11C H 0.1742 0.8820 0.2101 0.088 Uiso 1 1 calc R . .
C502 C 0.0897(10) 0.7097(11) 0.6310(9) 0.066(5) Uani 1 1 d . B .
H50A H 0.0870 0.7424 0.6766 0.079 Uiso 1 1 calc R . .
H50B H 0.1285 0.6743 0.6397 0.079 Uiso 1 1 calc R . .
C902 C 0.1005(10) 1.3313(12) 0.6234(11) 0.075(6) Uani 1 1 d . . .
H90D H 0.0614 1.3184 0.6577 0.090 Uiso 1 1 calc R . .
H90E H 0.0845 1.3711 0.5881 0.090 Uiso 1 1 calc R . .
C501 C 0.0235(9) 0.6647(10) 0.6271(9) 0.061(5) Uani 1 1 d . . .
H50C H 0.0186 0.6348 0.6738 0.092 Uiso 1 1 calc R B .
H50D H 0.0251 0.6313 0.5827 0.092 Uiso 1 1 calc R . .
H50E H -0.0162 0.6988 0.6223 0.092 Uiso 1 1 calc R . .
C602 C 0.1765(10) 0.7909(12) 0.5686(9) 0.067(5) Uani 1 1 d . B .
H60A H 0.1904 0.8073 0.5167 0.081 Uiso 1 1 calc R A 1
H60B H 0.2106 0.7533 0.5864 0.081 Uiso 1 1 calc R A 1
C931 C 0.0704(11) 1.1725(10) 0.4800(10) 0.079(6) Uani 1 1 d . . .
H93A H 0.0290 1.1597 0.4501 0.118 Uiso 1 1 calc R . .
H93B H 0.0814 1.1312 0.5148 0.118 Uiso 1 1 calc R . .
H93C H 0.1096 1.1809 0.4453 0.118 Uiso 1 1 calc R . .
C911 C 0.1730(11) 1.3474(11) 0.4719(10) 0.080(6) Uani 1 1 d . . .
H91A H 0.2155 1.3556 0.4423 0.120 Uiso 1 1 calc R . .
H91B H 0.1621 1.3926 0.5013 0.120 Uiso 1 1 calc R . .
H91C H 0.1345 1.3361 0.4371 0.120 Uiso 1 1 calc R . .
C941 C 0.0716(11) 1.1746(12) 0.6806(11) 0.086(7) Uani 1 1 d . . .
H94A H 0.0831 1.1325 0.7143 0.129 Uiso 1 1 calc R . .
H94B H 0.0339 1.1600 0.6460 0.129 Uiso 1 1 calc R . .
H94C H 0.0567 1.2175 0.7116 0.129 Uiso 1 1 calc R . .
C21 C 0.2366(11) 1.0541(11) 0.1659(12) 0.080(6) Uani 1 1 d . . .
H21A H 0.2867 1.0577 0.1751 0.119 Uiso 1 1 calc R . .
H21B H 0.2192 1.1024 0.1474 0.119 Uiso 1 1 calc R . .
H21C H 0.2276 1.0153 0.1275 0.119 Uiso 1 1 calc R . .
C32 C 0.0963(9) 1.0115(8) 0.3166(8) 0.048(4) Uani 1 1 d . . .
H32A H 0.1227 0.9685 0.3373 0.058 Uiso 1 1 calc R . .
H32B H 0.1081 1.0558 0.3481 0.058 Uiso 1 1 calc R . .
C42 C 0.0887(9) 1.0985(8) 0.2056(8) 0.046(4) Uani 1 1 d . . .
H42A H 0.1025 1.1051 0.1515 0.055 Uiso 1 1 calc R . .
H42B H 0.0377 1.0913 0.2062 0.055 Uiso 1 1 calc R . .
C932 C 0.0564(10) 1.2449(12) 0.5269(11) 0.080(6) Uani 1 1 d . . .
H93D H 0.0149 1.2377 0.5594 0.096 Uiso 1 1 calc R . .
H93E H 0.0472 1.2872 0.4917 0.096 Uiso 1 1 calc R . .
C942 C 0.1377(11) 1.1970(10) 0.6324(13) 0.077(6) Uani 1 1 d . . .
H94D H 0.1759 1.2113 0.6673 0.093 Uiso 1 1 calc R . .
H94E H 0.1532 1.1534 0.6019 0.093 Uiso 1 1 calc R . .
C41 C 0.1040(11) 1.1703(9) 0.2464(10) 0.067(6) Uani 1 1 d . . .
H41A H 0.0798 1.2116 0.2209 0.101 Uiso 1 1 calc R . .
H41B H 0.1541 1.1796 0.2457 0.101 Uiso 1 1 calc R . .
H41C H 0.0880 1.1666 0.2995 0.101 Uiso 1 1 calc R . .
C2 C 0.3563(10) 1.4049(9) 0.3676(10) 0.063(5) Uani 1 1 d . . .
H2A H 0.3659 1.4542 0.3441 0.076 Uiso 1 1 calc R . .
H2B H 0.3067 1.3927 0.3594 0.076 Uiso 1 1 calc R . .
C31 C 0.0214(10) 0.9957(9) 0.3267(11) 0.067(5) Uani 1 1 d . . .
H31A H 0.0113 0.9886 0.3811 0.101 Uiso 1 1 calc R . .
H31B H 0.0091 0.9501 0.2985 0.101 Uiso 1 1 calc R . .
H31C H -0.0059 1.0380 0.3071 0.101 Uiso 1 1 calc R . .
C912 C 0.1847(11) 1.2757(13) 0.5315(12) 0.084(6) Uani 1 1 d . . .
H91D H 0.1953 1.2298 0.5019 0.101 Uiso 1 1 calc R . .
H91E H 0.2246 1.2862 0.5656 0.101 Uiso 1 1 calc R . .
C601 C 0.1772(18) 0.858(2) 0.622(2) 0.039(9) Uiso 0.433(19) 1 d P B 1
H60C H 0.1494 0.8982 0.6007 0.058 Uiso 0.433(19) 1 d PR B 1
H60D H 0.1574 0.8428 0.6709 0.058 Uiso 0.433(19) 1 d PR B 1
H60E H 0.2243 0.8756 0.6303 0.058 Uiso 0.433(19) 1 d PR B 1
C701 C 0.069(3) 0.910(3) 0.556(3) 0.11(2) Uiso 0.433(19) 1 d PD B 1
H70A H 0.0379 0.9473 0.5780 0.165 Uiso 0.433(19) 1 d PR B 1
H70B H 0.1168 0.9268 0.5634 0.165 Uiso 0.433(19) 1 d PR B 1
H70C H 0.0598 0.9052 0.5020 0.165 Uiso 0.433(19) 1 d PR B 1
C702 C 0.060(2) 0.831(2) 0.597(2) 0.064(13) Uiso 0.433(19) 1 d PD B 1
H70D H 0.0677 0.8379 0.6513 0.077 Uiso 0.433(19) 1 d PR B 1
H70E H 0.0115 0.8166 0.5907 0.077 Uiso 0.433(19) 1 d PR B 1
C801 C 0.133(3) 0.673(3) 0.466(4) 0.12(3) Uiso 0.433(19) 1 d PD B 1
H80A H 0.1275 0.6486 0.4170 0.177 Uiso 0.433(19) 1 d PR B 1
H80B H 0.1812 0.6877 0.4727 0.177 Uiso 0.433(19) 1 d PR B 1
H80C H 0.1197 0.6390 0.5066 0.177 Uiso 0.433(19) 1 d PR B 1
C802 C 0.082(2) 0.740(3) 0.488(3) 0.081(15) Uiso 0.433(19) 1 d PD B 1
H80D H 0.0944 0.7780 0.4507 0.098 Uiso 0.433(19) 1 d PR B 1
H80E H 0.0325 0.7290 0.4848 0.098 Uiso 0.433(19) 1 d PR B 1
C6'1 C 0.207(2) 0.818(3) 0.650(3) 0.113(16) Uiso 0.567(19) 1 d P B 2
H6'A H 0.2349 0.7801 0.6746 0.170 Uiso 0.567(19) 1 d PR B 2
H6'B H 0.2343 0.8630 0.6423 0.170 Uiso 0.567(19) 1 d PR B 2
H6'C H 0.1674 0.8302 0.6829 0.170 Uiso 0.567(19) 1 d PR B 2
C7'1 C 0.065(2) 0.854(2) 0.461(2) 0.092(13) Uiso 0.567(19) 1 d PD B 2
H7'A H 0.0256 0.8838 0.4464 0.138 Uiso 0.567(19) 1 d PR B 2
H7'B H 0.1044 0.8867 0.4724 0.138 Uiso 0.567(19) 1 d PR B 2
H7'C H 0.0778 0.8203 0.4198 0.138 Uiso 0.567(19) 1 d PR B 2
C7'2 C 0.0480(15) 0.8064(17) 0.5373(19) 0.060(9) Uiso 0.567(19) 1 d PD B 2
H7'D H 0.0347 0.8402 0.5781 0.072 Uiso 0.567(19) 1 d PR B 2
H7'E H 0.0085 0.7745 0.5261 0.072 Uiso 0.567(19) 1 d PR B 2
C8'1 C 0.1680(16) 0.6274(18) 0.5091(19) 0.065(10) Uiso 0.567(19) 1 d PD B 2
H8'A H 0.1755 0.5903 0.4694 0.097 Uiso 0.567(19) 1 d PR B 2
H8'B H 0.2120 0.6503 0.5227 0.097 Uiso 0.567(19) 1 d PR B 2
H8'C H 0.1482 0.6034 0.5538 0.097 Uiso 0.567(19) 1 d PR B 2
C8'2 C 0.112(2) 0.691(2) 0.487(2) 0.070(11) Uiso 0.567(19) 1 d PD B 2
H8'D H 0.1313 0.7162 0.4433 0.084 Uiso 0.567(19) 1 d PR B 2
H8'E H 0.0675 0.6694 0.4743 0.084 Uiso 0.567(19) 1 d PR B 2

loop_
_atom_site_aniso_label
_atom_site_aniso_U_11
_atom_site_aniso_U_22
_atom_site_aniso_U_33
_atom_site_aniso_U_23
_atom_site_aniso_U_13
_atom_site_aniso_U_12
Mo1 0.0362(6) 0.0213(6) 0.0055(5) 0.0007(5) 0.0006(5) -0.0017(4)
Mo2 0.0484(7) 0.0233(6) 0.0060(5) -0.0004(4) -0.0059(5) -0.0008(5)
Fe1 0.0345(10) 0.0262(10) 0.0106(9) 0.0017(8) -0.0005(8) -0.0009(8)
Fe2 0.0331(10) 0.0243(9) 0.0125(9) 0.0007(8) -0.0004(8) 0.0008(7)
Fe3 0.0381(10) 0.0276(10) 0.0141(9) 0.0007(8) -0.0004(9) 0.0038(8)
Fe4 0.0374(10) 0.0237(9) 0.0135(9) 0.0017(8) -0.0009(9) -0.0022(7)
S1 0.061(2) 0.029(2) 0.0207(18) 0.0060(16) -0.0006(17) 0.0030(17)
S2 0.068(3) 0.030(2) 0.0240(19) -0.0087(16) -0.0022(18) -0.0053(18)
S3 0.0379(19) 0.0312(18) 0.0180(17) 0.0012(14) -0.0061(14) -0.0015(15)
S4 0.049(2) 0.0249(18) 0.0156(17) -0.0024(14) 0.0082(15) -0.0002(16)
S5 0.043(2) 0.0241(18) 0.0091(16) -0.0001(13) -0.0015(14) -0.0002(15)
S6 0.038(2) 0.0322(19) 0.029(2) 0.0028(16) 0.0074(16) 0.0069(16)
S7 0.0356(19) 0.0250(17) 0.0118(16) 0.0003(13) 0.0004(14) -0.0007(14)
S8 0.037(2) 0.0268(18) 0.0332(19) 0.0049(15) -0.0071(16) -0.0013(15)
S9 0.052(2) 0.0297(19) 0.0110(16) 0.0013(14) 0.0002(15) -0.0007(16)
S10 0.052(2) 0.0281(19) 0.0273(19) 0.0033(16) -0.0165(17) -0.0032(16)
S11 0.053(2) 0.0272(19) 0.0158(17) 0.0003(15) 0.0077(16) -0.0038(16)
S12 0.083(3) 0.029(2) 0.022(2) 0.0058(16) -0.0078(18) -0.006(2)
S13 0.071(3) 0.032(2) 0.024(2) -0.0081(16) -0.0056(18) 0.0032(19)
N1 0.052(8) 0.023(6) 0.009(5) -0.007(4) -0.004(5) 0.004(5)
C101 0.033(8) 0.035(8) 0.021(7) -0.005(6) 0.008(6) -0.008(6)
C102 0.042(9) 0.048(10) 0.026(8) -0.003(7) -0.009(7) -0.013(7)
C201 0.051(10) 0.025(8) 0.031(8) -0.007(6) -0.005(7) -0.011(7)
C202 0.093(14) 0.045(10) 0.031(9) -0.015(8) 0.006(9) 0.002(9)
C301 0.051(9) 0.019(7) 0.016(7) -0.002(5) -0.007(6) 0.007(6)
C302 0.038(9) 0.045(10) 0.042(9) -0.010(8) 0.007(7) 0.001(7)
C401 0.085(12) 0.032(9) 0.015(7) 0.002(6) 0.010(7) -0.004(8)
C402 0.077(13) 0.048(10) 0.023(8) 0.016(7) -0.001(8) 0.009(9)
C3 0.087(13) 0.031(9) 0.033(9) 0.009(7) 0.000(8) 0.010(8)
C4 0.075(11) 0.033(8) 0.041(9) -0.010(8) 0.001(8) 0.008(8)
C1 0.090(13) 0.036(9) 0.044(10) -0.011(8) 0.004(9) 0.027(8)
N3 0.045(8) 0.047(8) 0.015(6) -0.006(5) 0.002(5) 0.013(6)
N4 0.062(9) 0.033(7) 0.014(6) -0.004(5) -0.001(6) -0.008(6)
N2 0.042(8) 0.082(10) 0.035(8) 0.022(7) -0.005(6) -0.019(7)
C901 0.085(13) 0.049(10) 0.030(9) -0.016(8) -0.005(9) 0.001(9)
C22 0.044(10) 0.050(10) 0.028(8) 0.001(7) -0.002(7) 0.001(7)
C12 0.083(13) 0.047(10) 0.033(9) -0.008(8) -0.020(9) -0.023(9)
C11 0.095(14) 0.047(10) 0.034(9) -0.015(8) -0.019(9) 0.003(9)
C502 0.091(15) 0.084(14) 0.022(9) 0.005(9) 0.015(9) 0.000(11)
C902 0.075(14) 0.099(16) 0.050(12) -0.007(11) 0.006(10) 0.012(12)
C501 0.086(14) 0.075(12) 0.024(9) 0.002(8) 0.013(8) -0.040(11)
C602 0.071(13) 0.104(16) 0.027(9) -0.014(10) 0.001(8) -0.013(11)
C931 0.109(16) 0.079(14) 0.048(12) -0.044(11) -0.025(11) 0.035(12)
C911 0.096(15) 0.106(16) 0.038(11) 0.040(11) 0.015(10) -0.017(12)
C941 0.092(15) 0.112(17) 0.053(12) 0.033(12) 0.009(11) -0.051(13)
C21 0.077(15) 0.061(13) 0.101(18) 0.019(12) 0.005(13) 0.000(11)
C32 0.091(13) 0.040(9) 0.013(7) 0.008(7) 0.015(8) 0.010(9)
C42 0.067(11) 0.042(9) 0.029(8) 0.002(7) -0.010(8) -0.001(8)
C932 0.071(13) 0.106(17) 0.062(13) -0.020(12) -0.023(11) 0.007(12)
C942 0.090(16) 0.048(12) 0.094(17) 0.006(11) -0.007(13) 0.009(10)
C41 0.097(15) 0.047(11) 0.057(12) 0.025(9) -0.023(11) -0.008(10)
C2 0.107(15) 0.027(9) 0.056(11) 0.010(8) -0.029(10) -0.014(9)
C31 0.085(15) 0.059(12) 0.058(12) -0.003(10) 0.025(11) 0.000(10)
C912 0.070(14) 0.104(17) 0.078(15) 0.004(13) 0.021(12) 0.020(12)

loop_
_atom_type_symbol
_atom_type_description
_atom_type_scat_dispersion_real
_atom_type_scat_dispersion_imag
_atom_type_scat_source
C C 0.0033 0.0016 'International Tables Vol C Tables 4.2.6.8 and 6.1.1.4'
H H 0.0000 0.0000 'International Tables Vol C Tables 4.2.6.8 and 6.1.1.4'
N N 0.0061 0.0033 'International Tables Vol C Tables 4.2.6.8 and 6.1.1.4'
S S 0.1246 0.1234 'International Tables Vol C Tables 4.2.6.8 and 6.1.1.4'
Fe Fe 0.3463 0.8444 'International Tables Vol C Tables 4.2.6.8 and 6.1.1.4'
Mo Mo -1.6832 0.6857 'International Tables Vol C Tables 4.2.6.8 and 6.1.1.4'

loop_
_geom_angle_atom_site_label_1
_geom_angle_atom_site_label_2
_geom_angle_atom_site_label_3
_geom_angle
_geom_angle_site_symmetry_1
_geom_angle_site_symmetry_3
_geom_angle_publ_flag
S4 Mo1 S3 113.56(13) . . ?
S4 Mo1 S5 102.66(12) . . ?
S3 Mo1 S5 100.93(12) . . ?
S4 Mo1 S1 112.45(13) . . ?
S3 Mo1 S1 132.22(13) . . ?
S5 Mo1 S1 80.81(12) . . ?
S4 Mo1 S2 94.47(13) . . ?
S3 Mo1 S2 82.24(13) . . ?
S5 Mo1 S2 159.40(12) . . ?
S1 Mo1 S2 82.12(13) . . ?
S4 Mo1 Fe1 102.53(9) . . ?
S3 Mo1 Fe1 52.24(9) . . ?
S5 Mo1 Fe1 52.63(9) . . ?
S1 Mo1 Fe1 126.88(10) . . ?
S2 Mo1 Fe1 134.47(11) . . ?
S4 Mo1 Fe2 53.30(9) . . ?
S3 Mo1 Fe2 102.16(9) . . ?
S5 Mo1 Fe2 52.92(9) . . ?
S1 Mo1 Fe2 115.17(11) . . ?
S2 Mo1 Fe2 146.79(11) . . ?
Fe1 Mo1 Fe2 58.60(5) . . ?
S10 Mo2 S11 112.78(14) . . ?
S10 Mo2 S9 103.18(13) . . ?
S11 Mo2 S9 100.88(13) . . ?
S10 Mo2 S13 113.44(15) . . ?
S11 Mo2 S13 132.26(14) . . ?
S9 Mo2 S13 79.64(13) . . ?
S10 Mo2 S12 95.44(14) . . ?
S11 Mo2 S12 82.46(13) . . ?
S9 Mo2 S12 157.86(13) . . ?
S13 Mo2 S12 82.04(13) . . ?
S10 Mo2 Fe4 101.69(10) . . ?
S11 Mo2 Fe4 52.39(9) . . ?
S9 Mo2 Fe4 52.71(9) . . ?
S13 Mo2 Fe4 126.20(11) . . ?
S12 Mo2 Fe4 134.85(12) . . ?
S10 Mo2 Fe3 53.30(10) . . ?
S11 Mo2 Fe3 103.01(10) . . ?
S9 Mo2 Fe3 52.82(9) . . ?
S13 Mo2 Fe3 113.57(11) . . ?
S12 Mo2 Fe3 148.20(11) . . ?
Fe4 Mo2 Fe3 58.84(5) . . ?
S6 Fe1 S3 118.59(15) . . ?
S6 Fe1 S5 114.39(14) . . ?
S3 Fe1 S5 106.18(13) . . ?
S6 Fe1 S7 103.76(13) . . ?
S3 Fe1 S7 105.08(13) . . ?
S5 Fe1 S7 108.02(13) . . ?
S6 Fe1 Fe2 134.93(12) . . ?
S3 Fe1 Fe2 105.88(11) . . ?
S5 Fe1 Fe2 54.76(10) . . ?
S7 Fe1 Fe2 54.89(9) . . ?
S6 Fe1 Mo1 156.37(12) . . ?
S3 Fe1 Mo1 54.27(9) . . ?
S5 Fe1 Mo1 56.26(9) . . ?
S7 Fe1 Mo1 99.86(10) . . ?
Fe2 Fe1 Mo1 60.96(5) . . ?
S6 Fe1 Fe3 52.02(10) . . ?
S3 Fe1 Fe3 138.20(11) . . ?
S5 Fe1 Fe3 114.39(11) . . ?
S7 Fe1 Fe3 53.54(9) . . ?
Fe2 Fe1 Fe3 90.07(7) . . y
Mo1 Fe1 Fe3 150.13(8) . . ?
S8 Fe2 S4 121.41(14) . . ?
S8 Fe2 S5 114.36(14) . . ?
S4 Fe2 S5 104.65(13) . . ?
S8 Fe2 S7 103.65(13) . . ?
S4 Fe2 S7 103.93(13) . . ?
S5 Fe2 S7 107.73(13) . . ?
S8 Fe2 Fe1 134.66(12) . . ?
S4 Fe2 Fe1 103.40(11) . . ?
S5 Fe2 Fe1 54.10(9) . . ?
S7 Fe2 Fe1 55.25(9) . . ?
S8 Fe2 Mo1 156.59(12) . . ?
S4 Fe2 Mo1 52.46(9) . . ?
S5 Fe2 Mo1 55.88(9) . . ?
S7 Fe2 Mo1 99.72(10) . . ?
Fe1 Fe2 Mo1 60.44(5) . . ?
S8 Fe2 Fe4 51.85(10) . . ?
S4 Fe2 Fe4 139.87(12) . . ?
S5 Fe2 Fe4 113.62(11) . . ?
S7 Fe2 Fe4 53.73(9) . . ?
Fe1 Fe2 Fe4 89.97(7) . . y
Mo1 Fe2 Fe4 149.67(8) . . ?
S6 Fe3 S10 122.82(15) . . ?
S6 Fe3 S9 113.18(14) . . ?
S10 Fe3 S9 105.53(14) . . ?
S6 Fe3 S7 103.82(13) . . ?
S10 Fe3 S7 102.73(14) . . ?
S9 Fe3 S7 107.38(14) . . ?
S6 Fe3 Fe4 134.29(12) . . ?
S10 Fe3 Fe4 102.32(12) . . ?
S9 Fe3 Fe4 54.14(10) . . ?
S7 Fe3 Fe4 55.08(9) . . ?
S6 Fe3 Mo2 156.09(12) . . ?
S10 Fe3 Mo2 52.49(10) . . ?
S9 Fe3 Mo2 56.12(9) . . ?
S7 Fe3 Mo2 99.97(10) . . ?
Fe4 Fe3 Mo2 60.38(6) . . ?
S6 Fe3 Fe1 51.86(10) . . ?
S10 Fe3 Fe1 139.49(12) . . ?
S9 Fe3 Fe1 112.70(11) . . ?
S7 Fe3 Fe1 53.75(9) . . ?
Fe4 Fe3 Fe1 89.85(7) . . ?
Mo2 Fe3 Fe1 149.64(8) . . ?
S8 Fe4 S11 118.18(15) . . ?
S8 Fe4 S9 114.31(15) . . ?
S11 Fe4 S9 105.87(13) . . ?
S8 Fe4 S7 103.59(13) . . ?
S11 Fe4 S7 106.59(14) . . ?
S9 Fe4 S7 107.64(14) . . ?
S8 Fe4 Fe3 135.22(12) . . ?
S11 Fe4 Fe3 106.16(12) . . ?
S9 Fe4 Fe3 54.49(10) . . ?
S7 Fe4 Fe3 55.00(9) . . ?
S8 Fe4 Mo2 156.18(12) . . ?
S11 Fe4 Mo2 54.13(10) . . ?
S9 Fe4 Mo2 56.38(9) . . ?
S7 Fe4 Mo2 100.22(10) . . ?
Fe3 Fe4 Mo2 60.78(6) . . ?
S8 Fe4 Fe2 51.99(10) . . ?
S11 Fe4 Fe2 139.67(12) . . ?
S9 Fe4 Fe2 113.47(11) . . ?
S7 Fe4 Fe2 53.53(9) . . ?
Fe3 Fe4 Fe2 90.10(7) . . y
Mo2 Fe4 Fe2 150.16(8) . . ?
C3 S1 Mo1 107.1(5) . . ?
C4 S2 Mo1 99.4(5) . . ?
Fe1 S3 Mo1 73.49(11) . . ?
Mo1 S4 Fe2 74.24(11) . . ?
Fe1 S5 Fe2 71.13(10) . . ?
Fe1 S5 Mo1 71.11(10) . . ?
Fe2 S5 Mo1 71.20(10) . . ?
Fe1 S6 Fe3 76.12(12) . . ?
Fe2 S7 Fe3 111.40(14) . . ?
Fe2 S7 Fe4 72.74(11) . . ?
Fe3 S7 Fe4 69.92(11) . . ?
Fe2 S7 Fe1 69.86(10) . . ?
Fe3 S7 Fe1 72.71(11) . . ?
Fe4 S7 Fe1 110.69(14) . . ?
Fe4 S8 Fe2 76.16(12) . . ?
Fe4 S9 Fe3 71.37(11) . . ?
Fe4 S9 Mo2 70.91(10) . . ?
Fe3 S9 Mo2 71.06(10) . . ?
Mo2 S10 Fe3 74.21(11) . . ?
Fe4 S11 Mo2 73.47(11) . . ?
C2 S12 Mo2 101.3(6) . . ?
C1 S13 Mo2 107.7(5) . . ?
C301 N1 C101 106.6(10) . . ?
C301 N1 C401 113.2(11) . . ?
C101 N1 C401 110.2(10) . . ?
C301 N1 C201 111.7(10) . . ?
C101 N1 C201 111.1(10) . . ?
C401 N1 C201 104.2(10) . . ?
C102 C101 N1 117.3(11) . . ?
C202 C201 N1 115.8(11) . . ?
N1 C301 C302 116.6(11) . . ?
N1 C401 C402 114.6(11) . . ?
C4 C3 S1 113.0(11) . . ?
C3 C4 S2 110.0(11) . . ?
C2 C1 S13 114.3(12) . . ?
C912 N3 C902 112.7(14) . . ?
C912 N3 C942 105.7(13) . . ?
C902 N3 C942 110.5(14) . . ?
C912 N3 C932 111.6(14) . . ?
C902 N3 C932 105.7(13) . . ?
C942 N3 C932 110.7(14) . . ?
C22 N4 C42 111.6(11) . . ?
C22 N4 C12 111.0(12) . . ?
C42 N4 C12 108.3(11) . . ?
C22 N4 C32 105.0(11) . . ?
C42 N4 C32 108.5(11) . . ?
C12 N4 C32 112.4(11) . . ?
C602 N2 C502 115.2(14) . . ?
C602 N2 C802 116(2) . . ?
C502 N2 C802 121(2) . . ?
C602 N2 C7'2 117.1(17) . . ?
C502 N2 C7'2 113.6(16) . . ?
C802 N2 C7'2 64(2) . . ?
C602 N2 C702 99.1(19) . . ?
C502 N2 C702 93.3(17) . . ?
C802 N2 C702 105(2) . . ?
C7'2 N2 C702 41.4(16) . . ?
C602 N2 C8'2 105.1(17) . . ?
C502 N2 C8'2 103.0(17) . . ?
C802 N2 C8'2 36.3(18) . . ?
C7'2 N2 C8'2 99.9(19) . . ?
C702 N2 C8'2 141(2) . . ?
N4 C22 C21 114.7(13) . . ?
N4 C12 C11 116.3(12) . . ?
N2 C502 C501 118.1(15) . . ?
N3 C902 C901 111.7(14) . . ?
N2 C602 C601 111.2(19) . . ?
N2 C602 C6'1 119(2) . . ?
C601 C602 C6'1 38.2(18) . . ?
C31 C32 N4 117.0(14) . . ?
C41 C42 N4 119.0(13) . . ?
C931 C932 N3 110.1(15) . . ?
N3 C942 C941 110.5(15) . . ?
C1 C2 S12 109.4(12) . . ?
N3 C912 C911 110.0(15) . . ?
C701 C702 N2 119(3) . . ?
N2 C802 C801 99(4) . . ?
N2 C7'2 C7'1 114(2) . . ?
C8'1 C8'2 N2 108(3) . . ?

loop_
_geom_bond_atom_site_label_1
_geom_bond_atom_site_label_2
_geom_bond_distance
_geom_bond_site_symmetry_2
_geom_bond_publ_flag
Mo1 S4 2.242(3) . y
Mo1 S3 2.292(3) . y
Mo1 S5 2.379(3) . y
Mo1 S1 2.395(4) . y
Mo1 S2 2.459(4) . y
Mo1 Fe1 2.7069(19) . y
Mo1 Fe2 2.7206(19) . y
Mo2 S10 2.235(4) . y
Mo2 S11 2.283(4) . y
Mo2 S9 2.379(3) . y
Mo2 S13 2.388(4) . y
Mo2 S12 2.465(4) . y
Mo2 Fe4 2.7003(19) . y
Mo2 Fe3 2.711(2) . y
Fe1 S6 2.230(4) . y
Fe1 S3 2.232(4) . y
Fe1 S5 2.274(4) . y
Fe1 S7 2.325(4) . y
Fe1 Fe2 2.656(2) . y
Fe1 Fe3 2.752(2) . y
Fe2 S8 2.231(4) . y
Fe2 S4 2.267(3) . y
Fe2 S5 2.293(4) . y
Fe2 S7 2.315(4) . y
Fe2 Fe4 2.749(2) . y
Fe3 S6 2.235(4) . y
Fe3 S10 2.259(4) . y
Fe3 S9 2.284(4) . y
Fe3 S7 2.318(4) . y
Fe3 Fe4 2.658(2) . y
Fe4 S8 2.226(4) . y
Fe4 S11 2.231(4) . y
Fe4 S9 2.273(4) . y
Fe4 S7 2.321(4) . y
S1 C3 1.812(15) . ?
S2 C4 1.803(15) . ?
S12 C2 1.794(19) . ?
S13 C1 1.801(17) . ?
N1 C301 1.508(16) . ?
N1 C101 1.510(16) . ?
N1 C401 1.517(18) . ?
N1 C201 1.531(16) . ?
C101 C102 1.484(19) . ?
C201 C202 1.52(2) . ?
C301 C302 1.518(19) . ?
C401 C402 1.55(2) . ?
C3 C4 1.51(2) . ?
C1 C2 1.54(2) . ?
N3 C912 1.48(2) . ?
N3 C902 1.48(2) . ?
N3 C942 1.54(2) . ?
N3 C932 1.55(2) . ?
N4 C22 1.491(18) . ?
N4 C42 1.507(18) . ?
N4 C12 1.510(18) . ?
N4 C32 1.530(17) . ?
N2 C602 1.44(2) . ?
N2 C502 1.45(2) . ?
N2 C802 1.45(4) . ?
N2 C7'2 1.52(3) . ?
N2 C702 1.68(4) . ?
N2 C8'2 1.79(4) . ?
C901 C902 1.58(2) . ?
C22 C21 1.52(2) . ?
C12 C11 1.52(2) . ?
C502 C501 1.49(2) . ?
C602 C601 1.51(4) . ?
C602 C6'1 1.60(5) . ?
C931 C932 1.54(2) . ?
C911 C912 1.65(3) . ?
C941 C942 1.56(3) . ?
C32 C31 1.46(2) . ?
C42 C41 1.48(2) . ?
C701 C702 1.59(4) . ?
C801 C802 1.59(5) . ?
C7'1 C7'2 1.60(4) . ?
C8'1 C8'2 1.58(5) . ?
